data_7036537
loop_
_publ_author_name
'Bakthavachalam, K.'
'Yuvaraj, K.'
'Mondal, Bijan'
'Prakash, Rini'
'Ghosh, Sundargopal'

_publ_section_title
;
 All-metallagermoxane with an adamantanoid cage structure:
 [(Cp*Ru(CO)2Ge)4(\m-O)6] (Cp* = \h(5)-C5Me5).
;
_journal_issue 41
_journal_name_full 'Dalton transactions (Cambridge, England : 2003)'
_journal_page_first 17920
_journal_page_last 17923
_journal_paper_doi 10.1039/c5dt03284a
_journal_volume 44
_journal_year 2015
_chemical_formula_sum 'C62 H76 Ge4 O14 Ru4'
_chemical_formula_weight 1739.86
_chemical_name_systematic
;
 ?
;
_space_group_crystal_system monoclinic
_space_group_IT_number 15
_space_group_name_Hall '-C 2yc'
_space_group_name_H-M_alt 'C 1 2/c 1'
_symmetry_space_group_name_Hall '-C 2yc'
_symmetry_space_group_name_H-M 'C 1 2/c 1'
_atom_sites_solution_hydrogens geom
_audit_creation_method SHELXL-2012
_audit_update_record
;
2015-07-28 deposited with the CCDC.
2015-09-15 downloaded from the CCDC.
;
_cell_angle_alpha 90
_cell_angle_beta 102.763(2)
_cell_angle_gamma 90
_cell_formula_units_Z 8
_cell_length_a 24.8437(10)
_cell_length_b 23.3689(9)
_cell_length_c 23.9666(9)
_cell_measurement_reflns_used 9966
_cell_measurement_temperature 296(2)
_cell_measurement_theta_max 23.4
_cell_measurement_theta_min 2.32
_cell_volume 13570.5(9)
_computing_cell_refinement 'APEX2/SAINT (Bruker, 2004)'
_computing_data_collection 'APEX2 (Bruker, 2004)'
_computing_data_reduction 'SAINT/XPREP (Bruker, 2004)'
_computing_molecular_graphics 'ORTEP3 (Farrugia, 1997) and Mercury (Bruno et al., 2002)'
_computing_publication_material 'SHELXL-97 (Sheldrick, 2008)'
_computing_structure_refinement 'SHELXL-2012 (Sheldrick, 2012)'
_computing_structure_solution 'SIR92 (Altornare et al., 1993)'
_diffrn_ambient_temperature 296(2)
_diffrn_measured_fraction_theta_full 0.808
_diffrn_measured_fraction_theta_max 0.996
_diffrn_measurement_device_type 'Bruker axs kappa apex2 CCD Diffractometer'
_diffrn_measurement_method '\w and \f scan'
_diffrn_radiation_type MoK\a
_diffrn_radiation_wavelength 0.71073
_diffrn_reflns_av_unetI/netI 0.0570
_diffrn_reflns_laue_measured_fraction_full 0.808
_diffrn_reflns_laue_measured_fraction_max 0.996
_diffrn_reflns_limit_h_max 27
_diffrn_reflns_limit_h_min -27
_diffrn_reflns_limit_k_max 25
_diffrn_reflns_limit_k_min -25
_diffrn_reflns_limit_l_max 26
_diffrn_reflns_limit_l_min -26
_diffrn_reflns_number 32484
_diffrn_reflns_point_group_measured_fraction_full 0.808
_diffrn_reflns_point_group_measured_fraction_max 0.996
_diffrn_reflns_theta_full 25.000
_diffrn_reflns_theta_max 23.322
_diffrn_reflns_theta_min 1.211
_exptl_absorpt_coefficient_mu 2.670
_exptl_absorpt_correction_T_max 0.721
_exptl_absorpt_correction_T_min 0.504
_exptl_absorpt_correction_type multi-scan
_exptl_absorpt_process_details 'SADABS (Bruker, 1999)'
_exptl_crystal_colour colourless
_exptl_crystal_density_diffrn 1.703
_exptl_crystal_description block
_exptl_crystal_F_000 6912
_exptl_crystal_size_max 0.250
_exptl_crystal_size_mid 0.200
_exptl_crystal_size_min 0.160
_refine_diff_density_max 0.784
_refine_diff_density_min -0.911
_refine_diff_density_rms 0.117
_refine_ls_extinction_method none
_refine_ls_goodness_of_fit_ref 1.055
_refine_ls_hydrogen_treatment constr
_refine_ls_matrix_type full
_refine_ls_number_parameters 742
_refine_ls_number_reflns 32484
_refine_ls_number_restraints 177
_refine_ls_restrained_S_all 1.067
_refine_ls_R_factor_all 0.0593
_refine_ls_R_factor_gt 0.0439
_refine_ls_shift/su_max 0.005
_refine_ls_shift/su_mean 0.000
_refine_ls_structure_factor_coef Fsqd
_refine_ls_weighting_details
;
 w=1/[\s^2^(Fo^2^)+(0.0333P)^2^+151.0446P]
 where P=(Fo^2^+2Fc^2^)/3
;
_refine_ls_weighting_scheme calc
_refine_ls_wR_factor_gt 0.1052
_refine_ls_wR_factor_ref 0.1132
_reflns_Friedel_coverage 0.000
_reflns_number_gt 25998
_reflns_number_total 32484
_reflns_threshold_expression 'I > 2\s(I)'
_cod_data_source_file c5dt03284a2.cif
_cod_data_source_block RUGE
_cod_depositor_comments 'Adding full bibliography for 7036537.cif.'
_cod_database_code 7036537
_audit_block_doi 10.5517/cc1j37ql
_shelx_space_group_comment
;
The symmetry employed for this shelxl refinement is uniquely defined
by the following loop, which should always be used as a source of
symmetry information in preference to the above space-group names.
They are only intended as comments.
;
_shelx_estimated_absorpt_t_min 0.555
_shelx_estimated_absorpt_t_max 0.675
_shelxl_version_number 2012-9

loop_
_space_group_symop_operation_xyz
'x, y, z'
'-x, y, -z+1/2'
'x+1/2, y+1/2, z'
'-x+1/2, y+1/2, -z+1/2'
'-x, -y, -z'
'x, -y, z-1/2'
'-x+1/2, -y+1/2, -z'
'x+1/2, -y+1/2, z-1/2'

loop_
_atom_site_label
_atom_site_type_symbol
_atom_site_fract_x
_atom_site_fract_y
_atom_site_fract_z
_atom_site_U_iso_or_equiv
_atom_site_adp_type
_atom_site_occupancy
_atom_site_site_symmetry_order
_atom_site_calc_flag
_atom_site_refinement_flags_posn
_atom_site_refinement_flags_adp
C1 C 0.1822(4) 0.1914(4) 0.0618(4) 0.034(2) Uani 1 1 d . .
C2 C 0.2284(4) 0.1781(4) 0.1063(3) 0.029(2) Uani 1 1 d . .
C3 C 0.2151(4) 0.1282(4) 0.1349(4) 0.037(2) Uani 1 1 d . .
C4 C 0.1619(4) 0.1079(4) 0.1048(4) 0.037(2) Uani 1 1 d . .
C5 C 0.1412(4) 0.1473(4) 0.0602(4) 0.036(2) Uani 1 1 d . .
C6 C 0.0886(4) 0.1414(5) 0.0155(4) 0.062(3) Uani 1 1 d . .
H6A H 0.0961 0.1225 -0.0175 0.093 Uiso 1 1 calc R U
H6B H 0.0735 0.1787 0.0048 0.093 Uiso 1 1 calc R U
H6C H 0.0625 0.1193 0.0306 0.093 Uiso 1 1 calc R U
C7 C 0.1787(4) 0.2386(4) 0.0189(4) 0.053(3) Uani 1 1 d . .
H7A H 0.2014 0.2700 0.0358 0.080 Uiso 1 1 calc R U
H7B H 0.1411 0.2512 0.0072 0.080 Uiso 1 1 calc R U
H7C H 0.1912 0.2249 -0.0138 0.080 Uiso 1 1 calc R U
C8 C 0.2829(3) 0.2084(4) 0.1189(4) 0.040(2) Uani 1 1 d . .
H8A H 0.3005 0.2031 0.1584 0.060 Uiso 1 1 calc R U
H8B H 0.2772 0.2485 0.1111 0.060 Uiso 1 1 calc R U
H8C H 0.3059 0.1930 0.0952 0.060 Uiso 1 1 calc R U
C9 C 0.2530(4) 0.0984(4) 0.1838(4) 0.056(3) Uani 1 1 d . .
H9A H 0.2791 0.0757 0.1694 0.084 Uiso 1 1 calc R U
H9B H 0.2318 0.0742 0.2031 0.084 Uiso 1 1 calc R U
H9C H 0.2724 0.1264 0.2101 0.084 Uiso 1 1 calc R U
C10 C 0.1343(4) 0.0536(4) 0.1170(5) 0.059(3) Uani 1 1 d . .
H10A H 0.0951 0.0569 0.1026 0.089 Uiso 1 1 calc R U
H10B H 0.1419 0.0472 0.1575 0.089 Uiso 1 1 calc R U
H10C H 0.1481 0.0221 0.0986 0.089 Uiso 1 1 calc R U
C11 C 0.1013(4) 0.2524(5) 0.1259(4) 0.052(3) Uani 1 1 d . .
C12 C 0.1273(4) 0.1721(4) 0.2071(4) 0.049(3) Uani 1 1 d . .
C13 C 0.2100(4) 0.4627(4) 0.0973(4) 0.033(2) Uani 1 1 d . .
C14 C 0.2442(4) 0.4568(4) 0.0571(4) 0.036(2) Uani 1 1 d . .
C15 C 0.2821(4) 0.5029(4) 0.0640(4) 0.039(2) Uani 1 1 d . .
C16 C 0.2731(4) 0.5368(4) 0.1092(4) 0.041(3) Uani 1 1 d . .
C17 C 0.2289(4) 0.5117(4) 0.1305(4) 0.039(3) Uani 1 1 d . .
C18 C 0.2016(4) 0.5359(5) 0.1762(4) 0.065(3) Uani 1 1 d . .
H18A H 0.1958 0.5057 0.2014 0.098 Uiso 1 1 calc R U
H18B H 0.1668 0.5526 0.1583 0.098 Uiso 1 1 calc R U
H18C H 0.2250 0.5646 0.1976 0.098 Uiso 1 1 calc R U
C19 C 0.1599(4) 0.4277(4) 0.1003(4) 0.055(3) Uani 1 1 d . .
H19A H 0.1598 0.4197 0.1395 0.083 Uiso 1 1 calc R U
H19B H 0.1608 0.3923 0.0800 0.083 Uiso 1 1 calc R U
H19C H 0.1272 0.4486 0.0831 0.083 Uiso 1 1 calc R U
C20 C 0.2367(5) 0.4125(5) 0.0099(4) 0.064(3) Uani 1 1 d . .
H20A H 0.2181 0.3796 0.0206 0.096 Uiso 1 1 calc R U
H20B H 0.2721 0.4012 0.0038 0.096 Uiso 1 1 calc R U
H20C H 0.2150 0.4285 -0.0248 0.096 Uiso 1 1 calc R U
C21 C 0.3220(5) 0.5163(5) 0.0272(5) 0.079(4) Uani 1 1 d . .
H21A H 0.3052 0.5423 -0.0026 0.119 Uiso 1 1 calc R U
H21B H 0.3319 0.4817 0.0105 0.119 Uiso 1 1 calc R U
H21C H 0.3545 0.5336 0.0502 0.119 Uiso 1 1 calc R U
C22 C 0.3022(5) 0.5917(4) 0.1315(5) 0.081(4) Uani 1 1 d . .
H22A H 0.3393 0.5908 0.1262 0.122 Uiso 1 1 calc R U
H22B H 0.3027 0.5956 0.1715 0.122 Uiso 1 1 calc R U
H22C H 0.2829 0.6236 0.1110 0.122 Uiso 1 1 calc R U
C23 C 0.3489(5) 0.4723(5) 0.2107(5) 0.054(3) Uani 1 1 d . .
C24 C 0.3469(4) 0.3916(5) 0.1290(4) 0.048(3) Uani 1 1 d . .
C25 C 0.1419(4) 0.3041(4) 0.3934(4) 0.034(2) Uani 1 1 d . .
C26 C 0.1659(3) 0.3407(4) 0.4391(3) 0.030(2) Uani 1 1 d . .
C27 C 0.1264(4) 0.3841(4) 0.4448(3) 0.030(2) Uani 1 1 d . .
C28 C 0.0781(4) 0.3741(4) 0.4020(4) 0.036(2) Uani 1 1 d . .
C29 C 0.0886(4) 0.3252(4) 0.3686(4) 0.039(2) Uani 1 1 d . .
C30 C 0.0479(4) 0.2965(5) 0.3211(4) 0.067(3) Uani 1 1 d . .
H30A H 0.0670 0.2816 0.2935 0.100 Uiso 1 1 calc R U
H30B H 0.0209 0.3239 0.3029 0.100 Uiso 1 1 calc R U
H30C H 0.0300 0.2658 0.3364 0.100 Uiso 1 1 calc R U
C31 C 0.1659(4) 0.2489(4) 0.3783(4) 0.046(3) Uani 1 1 d . .
H31A H 0.2053 0.2523 0.3850 0.068 Uiso 1 1 calc R U
H31B H 0.1512 0.2403 0.3387 0.068 Uiso 1 1 calc R U
H31C H 0.1566 0.2186 0.4016 0.068 Uiso 1 1 calc R U
C32 C 0.2213(4) 0.3326(5) 0.4783(4) 0.055(3) Uani 1 1 d . .
H32A H 0.2182 0.3061 0.5080 0.082 Uiso 1 1 calc R U
H32B H 0.2345 0.3687 0.4951 0.082 Uiso 1 1 calc R U
H32C H 0.2468 0.3180 0.4571 0.082 Uiso 1 1 calc R U
C33 C 0.1339(4) 0.4294(4) 0.4902(4) 0.046(3) Uani 1 1 d . .
H33A H 0.1101 0.4612 0.4767 0.069 Uiso 1 1 calc R U
H33B H 0.1716 0.4421 0.4988 0.069 Uiso 1 1 calc R U
H33C H 0.1248 0.4140 0.5240 0.069 Uiso 1 1 calc R U
C34 C 0.0245(4) 0.4069(5) 0.3930(4) 0.055(3) Uani 1 1 d . .
H34A H -0.0021 0.3851 0.4078 0.083 Uiso 1 1 calc R U
H34B H 0.0107 0.4135 0.3528 0.083 Uiso 1 1 calc R U
H34C H 0.0307 0.4429 0.4126 0.083 Uiso 1 1 calc R U
C35 C 0.1106(5) 0.4322(5) 0.2935(5) 0.063(3) Uani 1 1 d . .
C36 C 0.2021(5) 0.4503(5) 0.3783(4) 0.053(3) Uani 1 1 d . .
C37 C 0.4582(4) 0.3187(4) 0.3659(4) 0.038(2) Uani 1 1 d . .
C38 C 0.4831(4) 0.2698(4) 0.3971(4) 0.043(3) Uani 1 1 d . .
C39 C 0.4557(4) 0.2593(4) 0.4424(4) 0.040(2) Uani 1 1 d . .
C40 C 0.4135(4) 0.3016(4) 0.4386(4) 0.036(2) Uani 1 1 d . .
C41 C 0.4166(4) 0.3397(4) 0.3932(4) 0.037(2) Uani 1 1 d . .
C42 C 0.4754(5) 0.3478(5) 0.3170(5) 0.083(4) Uani 1 1 d . .
H42A H 0.4439 0.3656 0.2928 0.124 Uiso 1 1 calc R U
H42B H 0.4907 0.3201 0.2953 0.124 Uiso 1 1 calc R U
H42C H 0.5027 0.3764 0.3315 0.124 Uiso 1 1 calc R U
C43 C 0.5323(4) 0.2374(5) 0.3854(6) 0.076(4) Uani 1 1 d . .
H43A H 0.5657 0.2567 0.4036 0.115 Uiso 1 1 calc R U
H43B H 0.5299 0.2357 0.3449 0.115 Uiso 1 1 calc R U
H43C H 0.5326 0.1993 0.4004 0.115 Uiso 1 1 calc R U
C44 C 0.4691(5) 0.2139(5) 0.4879(4) 0.077(4) Uani 1 1 d . .
H44A H 0.4868 0.1823 0.4738 0.116 Uiso 1 1 calc R U
H44B H 0.4357 0.2010 0.4978 0.116 Uiso 1 1 calc R U
H44C H 0.4934 0.2295 0.5213 0.116 Uiso 1 1 calc R U
C45 C 0.3757(5) 0.3092(5) 0.4793(5) 0.080(4) Uani 1 1 d . .
H45A H 0.3917 0.3360 0.5086 0.120 Uiso 1 1 calc R U
H45B H 0.3707 0.2730 0.4965 0.120 Uiso 1 1 calc R U
H45C H 0.3406 0.3233 0.4588 0.120 Uiso 1 1 calc R U
C46 C 0.3856(4) 0.3947(4) 0.3794(5) 0.059(3) Uani 1 1 d . .
H46A H 0.4058 0.4251 0.4016 0.089 Uiso 1 1 calc R U
H46B H 0.3500 0.3913 0.3884 0.089 Uiso 1 1 calc R U
H46C H 0.3813 0.4030 0.3395 0.089 Uiso 1 1 calc R U
C47 C 0.4041(4) 0.2102(5) 0.2931(5) 0.065(3) Uani 1 1 d . .
C48 C 0.3486(4) 0.1936(5) 0.3784(4) 0.052(3) Uani 1 1 d . .
C49 C 0.6104(3) 0.0850(2) 0.3550(3) 0.166(8) Uani 1 1 d D U
H49A H 0.6107 0.0581 0.3248 0.249 Uiso 1 1 calc R U
H49B H 0.6425 0.0791 0.3852 0.249 Uiso 1 1 calc R U
H49C H 0.6108 0.1232 0.3405 0.249 Uiso 1 1 calc R U
C50 C 0.5620(3) 0.0768(2) 0.3766(3) 0.105(4) Uani 1 1 d DR U
C51 C 0.5127(3) 0.0667(2) 0.3373(3) 0.111(5) Uani 1 1 d R U
H51 H 0.5117 0.0676 0.2983 0.133 Uiso 1 1 calc R U
C52 C 0.4648(3) 0.0555(2) 0.3564(3) 0.150(6) Uani 1 1 d R U
H52 H 0.4318 0.0487 0.3301 0.180 Uiso 1 1 calc R U
C53 C 0.4662(3) 0.0542(2) 0.4146(3) 0.145(6) Uani 1 1 d R U
H53 H 0.4342 0.0467 0.4274 0.174 Uiso 1 1 calc R U
C54 C 0.5156(3) 0.0643(2) 0.4539(3) 0.141(6) Uani 1 1 d R U
H54 H 0.5165 0.0634 0.4929 0.169 Uiso 1 1 calc R U
C55 C 0.5634(3) 0.0755(2) 0.4349(3) 0.112(5) Uani 1 1 d R U
H55 H 0.5964 0.0823 0.4611 0.135 Uiso 1 1 calc R U
C56 C 0.4730(2) 0.6588(5) 0.1174(4) 0.320(15) Uani 1 1 d D U
H56A H 0.4675 0.6744 0.1528 0.480 Uiso 1 1 calc R U
H56B H 0.4444 0.6722 0.0864 0.480 Uiso 1 1 calc R U
H56C H 0.5082 0.6708 0.1115 0.480 Uiso 1 1 calc R U
C57 C 0.4713(2) 0.5991(5) 0.1197(4) 0.212(9) Uani 1 1 d DR U
C58 C 0.4737(2) 0.5633(5) 0.1665(4) 0.220(9) Uani 1 1 d R U
H58 H 0.4744 0.5788 0.2024 0.264 Uiso 1 1 calc R U
C59 C 0.4749(2) 0.5043(5) 0.1596(4) 0.237(10) Uani 1 1 d R U
H59 H 0.4764 0.4803 0.1909 0.284 Uiso 1 1 calc R U
C60 C 0.4737(2) 0.4811(5) 0.1059(4) 0.212(9) Uani 1 1 d R U
H60 H 0.4745 0.4416 0.1013 0.254 Uiso 1 1 calc R U
C61 C 0.4714(2) 0.5169(5) 0.0591(4) 0.219(9) Uani 1 1 d R U
H61 H 0.4706 0.5013 0.0232 0.263 Uiso 1 1 calc DR U
C62 C 0.4702(2) 0.5759(5) 0.0660(4) 0.169(7) Uani 1 1 d R U
H62 H 0.4686 0.5998 0.0347 0.203 Uiso 1 1 calc R U
O1 O 0.1112(4) 0.1569(4) 0.2463(3) 0.088(3) Uani 1 1 d . .
O2 O 0.0706(3) 0.2895(4) 0.1130(3) 0.087(3) Uani 1 1 d . .
O3 O 0.3791(3) 0.4890(4) 0.2504(4) 0.079(3) Uani 1 1 d . .
O4 O 0.3748(3) 0.3573(4) 0.1180(3) 0.078(3) Uani 1 1 d . .
O5 O 0.2359(4) 0.4838(4) 0.3932(4) 0.089(3) Uani 1 1 d . .
O6 O 0.0853(4) 0.4547(5) 0.2540(4) 0.110(4) Uani 1 1 d . .
O7 O 0.4107(4) 0.1872(5) 0.2538(4) 0.121(4) Uani 1 1 d . .
O8 O 0.3218(4) 0.1599(4) 0.3940(4) 0.093(3) Uani 1 1 d . .
O9 O 0.2305(2) 0.3216(2) 0.1662(2) 0.0272(14) Uani 1 1 d . .
O10 O 0.2279(2) 0.4050(2) 0.2512(2) 0.0298(14) Uani 1 1 d . .
O11 O 0.2666(2) 0.3218(2) 0.3370(2) 0.0286(14) Uani 1 1 d . .
O12 O 0.2684(2) 0.2383(2) 0.2522(2) 0.0264(14) Uani 1 1 d . .
O13 O 0.1702(2) 0.3006(2) 0.2516(2) 0.0304(14) Uani 1 1 d . .
O14 O 0.3264(2) 0.3431(2) 0.2516(2) 0.0269(14) Uani 1 1 d . .
Ge1 Ge 0.20691(4) 0.26470(4) 0.20528(4) 0.0248(2) Uani 1 1 d . .
Ge2 Ge 0.26998(4) 0.37868(4) 0.20473(4) 0.0258(2) Uani 1 1 d . .
Ge3 Ge 0.20471(4) 0.35532(4) 0.29812(4) 0.0273(2) Uani 1 1 d . .
Ge4 Ge 0.31199(4) 0.28837(4) 0.29830(4) 0.0255(2) Uani 1 1 d . .
Ru1 Ru 0.15353(3) 0.19495(3) 0.14349(3) 0.0292(2) Uani 1 1 d . .
Ru2 Ru 0.29861(3) 0.44927(3) 0.14429(3) 0.0292(2) Uani 1 1 d . .
Ru3 Ru 0.14866(3) 0.39335(3) 0.35902(3) 0.0314(2) Uani 1 1 d . .
Ru4 Ru 0.39436(3) 0.24995(3) 0.35848(3) 0.0299(2) Uani 1 1 d . .

loop_
_atom_site_aniso_label
_atom_site_aniso_U_11
_atom_site_aniso_U_22
_atom_site_aniso_U_33
_atom_site_aniso_U_23
_atom_site_aniso_U_13
_atom_site_aniso_U_12
C1 0.042(6) 0.038(6) 0.025(5) -0.003(4) 0.013(5) -0.002(5)
C2 0.040(6) 0.027(5) 0.024(5) -0.010(4) 0.016(5) -0.001(5)
C3 0.054(6) 0.025(6) 0.035(6) 0.000(5) 0.017(5) -0.001(5)
C4 0.061(7) 0.027(6) 0.029(5) -0.007(5) 0.022(5) -0.005(5)
C5 0.044(6) 0.045(6) 0.022(5) -0.009(5) 0.012(5) -0.011(5)
C6 0.064(7) 0.077(9) 0.043(7) -0.014(6) 0.007(6) -0.023(7)
C7 0.059(7) 0.055(7) 0.046(7) 0.017(5) 0.015(6) -0.001(6)
C8 0.038(6) 0.042(6) 0.041(6) -0.009(5) 0.012(5) 0.004(5)
C9 0.065(7) 0.051(7) 0.049(7) 0.012(6) 0.008(6) 0.018(6)
C10 0.077(8) 0.039(7) 0.066(8) -0.007(6) 0.026(7) -0.017(6)
C11 0.035(6) 0.073(9) 0.040(6) -0.017(6) -0.011(5) 0.008(6)
C12 0.059(7) 0.053(7) 0.038(6) -0.013(5) 0.019(6) -0.022(6)
C13 0.032(5) 0.035(6) 0.027(5) 0.010(4) -0.003(4) 0.002(5)
C14 0.045(6) 0.036(6) 0.025(5) 0.006(4) 0.005(5) 0.012(5)
C15 0.049(6) 0.040(6) 0.026(5) 0.014(5) 0.005(5) 0.004(6)
C16 0.047(6) 0.022(6) 0.042(6) 0.015(5) -0.014(5) 0.001(5)
C17 0.053(6) 0.033(6) 0.029(6) 0.005(5) 0.003(5) 0.020(5)
C18 0.066(8) 0.080(9) 0.046(7) -0.010(6) 0.006(6) 0.031(7)
C19 0.043(6) 0.054(7) 0.065(8) 0.018(6) 0.003(6) 0.001(6)
C20 0.084(8) 0.069(8) 0.031(6) -0.013(6) -0.005(6) 0.018(7)
C21 0.072(8) 0.100(10) 0.073(9) 0.059(8) 0.029(7) 0.016(8)
C22 0.086(9) 0.032(7) 0.104(11) 0.011(7) -0.024(8) 0.002(7)
C23 0.059(7) 0.047(7) 0.048(7) 0.012(6) -0.002(6) -0.011(6)
C24 0.052(7) 0.055(8) 0.038(6) 0.015(5) 0.014(5) 0.013(6)
C25 0.046(6) 0.035(6) 0.023(5) 0.007(5) 0.013(5) 0.005(5)
C26 0.035(5) 0.033(6) 0.023(5) 0.006(4) 0.008(4) 0.005(5)
C27 0.042(6) 0.030(5) 0.022(5) 0.003(4) 0.013(5) 0.001(5)
C28 0.034(6) 0.038(6) 0.041(6) 0.003(5) 0.016(5) 0.004(5)
C29 0.053(7) 0.038(6) 0.027(5) -0.006(5) 0.010(5) -0.004(6)
C30 0.069(8) 0.071(9) 0.052(7) -0.008(6) -0.007(6) -0.011(7)
C31 0.072(7) 0.025(6) 0.047(6) 0.000(5) 0.029(6) 0.004(6)
C32 0.054(7) 0.055(7) 0.052(7) 0.013(6) 0.003(6) 0.012(6)
C33 0.070(7) 0.041(6) 0.030(6) -0.003(5) 0.017(5) 0.009(6)
C34 0.035(6) 0.067(8) 0.064(8) -0.001(6) 0.012(6) 0.017(6)
C35 0.084(9) 0.069(8) 0.047(7) 0.015(6) 0.034(7) 0.040(7)
C36 0.088(9) 0.042(7) 0.037(6) 0.000(5) 0.032(6) -0.006(7)
C37 0.040(6) 0.045(7) 0.032(6) 0.004(5) 0.011(5) -0.010(5)
C38 0.029(5) 0.047(7) 0.051(7) -0.008(5) 0.001(5) -0.002(5)
C39 0.042(6) 0.043(6) 0.027(5) 0.005(5) -0.009(5) -0.006(5)
C40 0.036(6) 0.039(6) 0.033(6) -0.006(5) 0.005(5) -0.013(5)
C41 0.038(6) 0.034(6) 0.031(6) -0.006(5) -0.009(5) -0.008(5)
C42 0.097(10) 0.086(10) 0.073(9) -0.004(7) 0.034(8) -0.038(9)
C43 0.037(6) 0.074(9) 0.123(12) -0.018(8) 0.029(7) 0.005(7)
C44 0.099(9) 0.071(9) 0.039(7) 0.020(6) -0.034(7) -0.008(8)
C45 0.095(9) 0.097(10) 0.061(8) -0.027(7) 0.045(8) -0.026(8)
C46 0.057(7) 0.029(6) 0.078(8) -0.018(6) -0.015(6) 0.002(6)
C47 0.049(7) 0.081(9) 0.055(8) -0.020(7) -0.008(6) 0.027(7)
C48 0.053(7) 0.045(7) 0.041(6) 0.005(5) -0.026(6) -0.012(6)
C49 0.155(11) 0.128(15) 0.232(17) 0.042(13) 0.079(11) 0.011(11)
C50 0.124(8) 0.079(9) 0.108(7) 0.015(7) 0.016(6) 0.012(8)
C51 0.120(8) 0.111(11) 0.099(8) -0.013(8) 0.019(6) 0.017(8)
C52 0.149(10) 0.148(13) 0.161(10) -0.015(9) 0.052(8) 0.013(9)
C53 0.165(10) 0.126(12) 0.156(10) -0.021(9) 0.061(8) 0.031(9)
C54 0.172(10) 0.111(11) 0.146(10) -0.014(9) 0.050(8) 0.021(9)
C55 0.156(10) 0.074(9) 0.101(8) 0.013(7) 0.015(7) 0.031(8)
C56 0.32(3) 0.232(15) 0.38(3) 0.006(12) 0.02(2) -0.011(13)
C57 0.161(15) 0.229(13) 0.245(13) 0.011(9) 0.045(10) -0.004(11)
C58 0.177(15) 0.234(13) 0.257(13) 0.026(10) 0.064(11) 0.008(11)
C59 0.216(17) 0.240(14) 0.254(14) 0.017(10) 0.050(12) 0.007(11)
C60 0.186(16) 0.201(13) 0.243(13) 0.046(10) 0.036(11) 0.006(11)
C61 0.196(16) 0.200(12) 0.251(13) 0.029(9) 0.026(11) -0.007(10)
C62 0.089(10) 0.182(12) 0.232(12) 0.036(9) 0.024(10) -0.005(9)
O1 0.120(7) 0.103(7) 0.057(5) -0.015(5) 0.057(5) -0.047(6)
O2 0.065(5) 0.105(7) 0.072(6) -0.022(5) -0.026(5) 0.042(6)
O3 0.083(6) 0.079(6) 0.058(5) 0.005(5) -0.020(5) -0.031(5)
O4 0.097(6) 0.080(6) 0.070(6) 0.018(5) 0.046(5) 0.055(5)
O5 0.136(8) 0.064(6) 0.073(6) -0.012(5) 0.037(6) -0.055(6)
O6 0.115(7) 0.157(10) 0.059(6) 0.055(6) 0.024(6) 0.075(7)
O7 0.102(7) 0.175(11) 0.070(6) -0.080(7) -0.013(5) 0.060(7)
O8 0.101(7) 0.077(7) 0.083(7) 0.032(5) -0.018(5) -0.050(6)
O9 0.034(3) 0.028(3) 0.019(3) 0.003(3) 0.005(3) 0.000(3)
O10 0.037(3) 0.030(4) 0.023(3) 0.002(3) 0.009(3) 0.008(3)
O11 0.032(3) 0.035(4) 0.017(3) -0.003(3) 0.003(3) 0.005(3)
O12 0.029(3) 0.027(3) 0.022(3) -0.002(3) 0.003(3) 0.002(3)
O13 0.031(3) 0.038(4) 0.023(3) -0.004(3) 0.007(3) 0.004(3)
O14 0.028(3) 0.031(4) 0.021(3) 0.003(3) 0.005(3) 0.003(3)
Ge1 0.0283(5) 0.0281(5) 0.0178(5) -0.0013(4) 0.0044(4) 0.0010(5)
Ge2 0.0319(5) 0.0267(5) 0.0187(5) 0.0029(4) 0.0055(4) 0.0032(5)
Ge3 0.0334(5) 0.0309(6) 0.0187(5) -0.0011(4) 0.0079(4) 0.0049(5)
Ge4 0.0283(5) 0.0286(6) 0.0181(5) 0.0020(4) 0.0021(4) 0.0032(5)
Ru1 0.0322(4) 0.0342(5) 0.0218(4) -0.0043(3) 0.0075(3) -0.0048(4)
Ru2 0.0348(4) 0.0291(4) 0.0232(4) 0.0062(3) 0.0052(3) 0.0033(4)
Ru3 0.0442(5) 0.0301(5) 0.0227(4) 0.0013(3) 0.0133(4) 0.0091(4)
Ru4 0.0317(4) 0.0304(5) 0.0239(4) 0.0000(3) -0.0022(3) 0.0043(4)

loop_
_atom_type_symbol
_atom_type_description
_atom_type_scat_dispersion_real
_atom_type_scat_dispersion_imag
_atom_type_scat_source
C C 0.0033 0.0016 'International Tables Vol C Tables 4.2.6.8 and 6.1.1.4'
H H 0.0000 0.0000 'International Tables Vol C Tables 4.2.6.8 and 6.1.1.4'
O O 0.0106 0.0060 'International Tables Vol C Tables 4.2.6.8 and 6.1.1.4'
Ge Ge 0.1547 1.8001 'International Tables Vol C Tables 4.2.6.8 and 6.1.1.4'
Ru Ru -1.2594 0.8363 'International Tables Vol C Tables 4.2.6.8 and 6.1.1.4'

loop_
_geom_angle_atom_site_label_1
_geom_angle_atom_site_label_2
_geom_angle_atom_site_label_3
_geom_angle
C2 C1 C5 108.3(7)
C2 C1 C7 126.4(8)
C5 C1 C7 124.9(8)
C2 C1 Ru1 73.1(5)
C5 C1 Ru1 71.9(5)
C7 C1 Ru1 126.4(6)
C1 C2 C3 107.7(8)
C1 C2 C8 126.4(8)
C3 C2 C8 125.7(9)
C1 C2 Ru1 70.1(5)
C3 C2 Ru1 69.9(5)
C8 C2 Ru1 128.5(5)
C2 C3 C4 108.3(8)
C2 C3 C9 125.5(9)
C4 C3 C9 125.9(8)
C2 C3 Ru1 73.1(5)
C4 C3 Ru1 72.8(5)
C9 C3 Ru1 125.3(6)
C5 C4 C3 107.5(8)
C5 C4 C10 126.3(9)
C3 C4 C10 126.1(9)
C5 C4 Ru1 71.0(5)
C3 C4 Ru1 69.8(5)
C10 C4 Ru1 126.3(6)
C4 C5 C1 107.9(8)
C4 C5 C6 126.1(9)
C1 C5 C6 125.7(8)
C4 C5 Ru1 72.4(5)
C1 C5 Ru1 70.5(5)
C6 C5 Ru1 127.2(6)
C5 C6 H6A 109.5
C5 C6 H6B 109.5
H6A C6 H6B 109.5
C5 C6 H6C 109.5
H6A C6 H6C 109.5
H6B C6 H6C 109.5
C1 C7 H7A 109.5
C1 C7 H7B 109.5
H7A C7 H7B 109.5
C1 C7 H7C 109.5
H7A C7 H7C 109.5
H7B C7 H7C 109.5
C2 C8 H8A 109.5
C2 C8 H8B 109.5
H8A C8 H8B 109.5
C2 C8 H8C 109.5
H8A C8 H8C 109.5
H8B C8 H8C 109.5
C3 C9 H9A 109.5
C3 C9 H9B 109.5
H9A C9 H9B 109.5
C3 C9 H9C 109.5
H9A C9 H9C 109.5
H9B C9 H9C 109.5
C4 C10 H10A 109.5
C4 C10 H10B 109.5
H10A C10 H10B 109.5
C4 C10 H10C 109.5
H10A C10 H10C 109.5
H10B C10 H10C 109.5
O2 C11 Ru1 176.1(11)
O1 C12 Ru1 178.7(10)
C17 C13 C14 106.7(8)
C17 C13 C19 126.0(9)
C14 C13 C19 127.0(9)
C17 C13 Ru2 70.5(5)
C14 C13 Ru2 70.4(5)
C19 C13 Ru2 128.7(6)
C15 C14 C13 109.2(8)
C15 C14 C20 125.2(9)
C13 C14 C20 125.3(9)
C15 C14 Ru2 72.6(5)
C13 C14 Ru2 72.7(5)
C20 C14 Ru2 126.5(7)
C16 C15 C14 107.7(8)
C16 C15 C21 125.2(10)
C14 C15 C21 126.9(9)
C16 C15 Ru2 71.6(5)
C14 C15 Ru2 70.6(5)
C21 C15 Ru2 126.8(6)
C15 C16 C17 108.1(8)
C15 C16 C22 127.5(10)
C17 C16 C22 124.4(10)
C15 C16 Ru2 72.2(5)
C17 C16 Ru2 70.7(5)
C22 C16 Ru2 124.6(6)
C13 C17 C16 108.3(8)
C13 C17 C18 124.3(9)
C16 C17 C18 127.0(9)
C13 C17 Ru2 72.8(5)
C16 C17 Ru2 71.9(5)
C18 C17 Ru2 126.3(6)
C17 C18 H18A 109.5
C17 C18 H18B 109.5
H18A C18 H18B 109.5
C17 C18 H18C 109.5
H18A C18 H18C 109.5
H18B C18 H18C 109.5
C13 C19 H19A 109.5
C13 C19 H19B 109.5
H19A C19 H19B 109.5
C13 C19 H19C 109.5
H19A C19 H19C 109.5
H19B C19 H19C 109.5
C14 C20 H20A 109.5
C14 C20 H20B 109.5
H20A C20 H20B 109.5
C14 C20 H20C 109.5
H20A C20 H20C 109.5
H20B C20 H20C 109.5
C15 C21 H21A 109.5
C15 C21 H21B 109.5
H21A C21 H21B 109.5
C15 C21 H21C 109.5
H21A C21 H21C 109.5
H21B C21 H21C 109.5
C16 C22 H22A 109.5
C16 C22 H22B 109.5
H22A C22 H22B 109.5
C16 C22 H22C 109.5
H22A C22 H22C 109.5
H22B C22 H22C 109.5
O3 C23 Ru2 176.6(10)
O4 C24 Ru2 177.6(9)
C26 C25 C29 108.1(8)
C26 C25 C31 125.9(8)
C29 C25 C31 125.7(9)
C26 C25 Ru3 70.8(5)
C29 C25 Ru3 70.4(5)
C31 C25 Ru3 129.8(6)
C25 C26 C27 108.7(7)
C25 C26 C32 125.7(8)
C27 C26 C32 125.5(8)
C25 C26 Ru3 72.6(5)
C27 C26 Ru3 71.9(5)
C32 C26 Ru3 125.7(6)
C28 C27 C26 107.6(7)
C28 C27 C33 126.2(8)
C26 C27 C33 126.1(8)
C28 C27 Ru3 72.3(5)
C26 C27 Ru3 70.8(4)
C33 C27 Ru3 125.3(6)
C27 C28 C29 107.6(8)
C27 C28 C34 126.9(8)
C29 C28 C34 125.5(9)
C27 C28 Ru3 71.2(5)
C29 C28 Ru3 69.8(5)
C34 C28 Ru3 125.5(6)
C25 C29 C28 108.0(8)
C25 C29 C30 125.0(9)
C28 C29 C30 126.6(9)
C25 C29 Ru3 72.9(5)
C28 C29 Ru3 72.5(5)
C30 C29 Ru3 126.3(7)
C29 C30 H30A 109.5
C29 C30 H30B 109.5
H30A C30 H30B 109.5
C29 C30 H30C 109.5
H30A C30 H30C 109.5
H30B C30 H30C 109.5
C25 C31 H31A 109.5
C25 C31 H31B 109.5
H31A C31 H31B 109.5
C25 C31 H31C 109.5
H31A C31 H31C 109.5
H31B C31 H31C 109.5
C26 C32 H32A 109.5
C26 C32 H32B 109.5
H32A C32 H32B 109.5
C26 C32 H32C 109.5
H32A C32 H32C 109.5
H32B C32 H32C 109.5
C27 C33 H33A 109.5
C27 C33 H33B 109.5
H33A C33 H33B 109.5
C27 C33 H33C 109.5
H33A C33 H33C 109.5
H33B C33 H33C 109.5
C28 C34 H34A 109.5
C28 C34 H34B 109.5
H34A C34 H34B 109.5
C28 C34 H34C 109.5
H34A C34 H34C 109.5
H34B C34 H34C 109.5
O6 C35 Ru3 176.9(11)
O5 C36 Ru3 176.0(10)
C41 C37 C38 108.1(8)
C41 C37 C42 124.3(10)
C38 C37 C42 127.2(9)
C41 C37 Ru4 73.3(5)
C38 C37 Ru4 71.7(5)
C42 C37 Ru4 125.7(7)
C39 C38 C37 108.0(8)
C39 C38 C43 126.6(10)
C37 C38 C43 125.3(9)
C39 C38 Ru4 71.7(5)
C37 C38 Ru4 71.1(5)
C43 C38 Ru4 125.5(7)
C38 C39 C40 107.4(8)
C38 C39 C44 127.3(10)
C40 C39 C44 125.3(9)
C38 C39 Ru4 71.2(5)
C40 C39 Ru4 70.6(5)
C44 C39 Ru4 125.2(7)
C41 C40 C39 108.7(8)
C41 C40 C45 124.7(10)
C39 C40 C45 126.3(9)
C41 C40 Ru4 73.6(5)
C39 C40 Ru4 72.2(5)
C45 C40 Ru4 125.2(6)
C40 C41 C37 107.5(8)
C40 C41 C46 126.5(9)
C37 C41 C46 125.7(9)
C40 C41 Ru4 69.7(5)
C37 C41 Ru4 69.9(5)
C46 C41 Ru4 129.6(6)
C37 C42 H42A 109.5
C37 C42 H42B 109.5
H42A C42 H42B 109.5
C37 C42 H42C 109.5
H42A C42 H42C 109.5
H42B C42 H42C 109.5
C38 C43 H43A 109.5
C38 C43 H43B 109.5
H43A C43 H43B 109.5
C38 C43 H43C 109.5
H43A C43 H43C 109.5
H43B C43 H43C 109.5
C39 C44 H44A 109.5
C39 C44 H44B 109.5
H44A C44 H44B 109.5
C39 C44 H44C 109.5
H44A C44 H44C 109.5
H44B C44 H44C 109.5
C40 C45 H45A 109.5
C40 C45 H45B 109.5
H45A C45 H45B 109.5
C40 C45 H45C 109.5
H45A C45 H45C 109.5
H45B C45 H45C 109.5
C41 C46 H46A 109.5
C41 C46 H46B 109.5
H46A C46 H46B 109.5
C41 C46 H46C 109.5
H46A C46 H46C 109.5
H46B C46 H46C 109.5
O7 C47 Ru4 178.6(13)
O8 C48 Ru4 175.9(9)
C50 C49 H49A 109.5
C50 C49 H49B 109.5
H49A C49 H49B 109.5
C50 C49 H49C 109.5
H49A C49 H49C 109.5
H49B C49 H49C 109.5
C51 C50 C55 120.0
C51 C50 C49 117.8
C55 C50 C49 122.1
C52 C51 C50 120.0
C52 C51 H51 120.0
C50 C51 H51 120.0
C53 C52 C51 120.0
C53 C52 H52 120.0
C51 C52 H52 120.0
C54 C53 C52 120.0
C54 C53 H53 120.0
C52 C53 H53 120.0
C53 C54 C55 120.0
C53 C54 H54 120.0
C55 C54 H54 120.0
C54 C55 C50 120.0
C54 C55 H55 120.0
C50 C55 H55 120.0
C57 C56 H56A 109.5
C57 C56 H56B 109.5
H56A C56 H56B 109.5
C57 C56 H56C 109.5
H56A C56 H56C 109.5
H56B C56 H56C 109.5
C58 C57 C62 120.0
C58 C57 C56 129.5
C62 C57 C56 110.4
C59 C58 C57 120.0
C59 C58 H58 120.0
C57 C58 H58 120.0
C58 C59 C60 120.0
C58 C59 H59 120.0
C60 C59 H59 120.0
C61 C60 C59 120.0
C61 C60 H60 120.0
C59 C60 H60 120.0
C62 C61 C60 120.0
C62 C61 H61 120.0
C60 C61 H61 120.0
C61 C62 C57 120.0
C61 C62 H62 120.0
C57 C62 H62 120.0
Ge2 O9 Ge1 119.2(3)
Ge2 O10 Ge3 118.5(3)
Ge4 O11 Ge3 119.1(3)
Ge1 O12 Ge4 118.4(3)
Ge3 O13 Ge1 118.8(3)
Ge4 O14 Ge2 119.2(3)
O13 Ge1 O12 104.5(2)
O13 Ge1 O9 104.2(2)
O12 Ge1 O9 104.5(2)
O13 Ge1 Ru1 114.42(18)
O12 Ge1 Ru1 115.62(17)
O9 Ge1 Ru1 112.40(17)
O9 Ge2 O14 103.9(2)
O9 Ge2 O10 104.4(2)
O14 Ge2 O10 104.5(2)
O9 Ge2 Ru2 113.72(16)
O14 Ge2 Ru2 113.66(17)
O10 Ge2 Ru2 115.40(18)
O13 Ge3 O11 104.4(2)
O13 Ge3 O10 104.4(2)
O11 Ge3 O10 104.5(2)
O13 Ge3 Ru3 112.46(17)
O11 Ge3 Ru3 113.06(16)
O10 Ge3 Ru3 116.77(17)
O14 Ge4 O11 104.4(2)
O14 Ge4 O12 104.9(2)
O11 Ge4 O12 103.9(2)
O14 Ge4 Ru4 112.44(17)
O11 Ge4 Ru4 113.71(17)
O12 Ge4 Ru4 116.32(17)
C11 Ru1 C12 92.3(5)
C11 Ru1 C3 161.7(4)
C12 Ru1 C3 104.3(4)
C11 Ru1 C1 99.9(4)
C12 Ru1 C1 161.0(4)
C3 Ru1 C1 62.1(3)
C11 Ru1 C5 101.9(4)
C12 Ru1 C5 125.6(4)
C3 Ru1 C5 62.1(3)
C1 Ru1 C5 37.6(3)
C11 Ru1 C4 133.0(4)
C12 Ru1 C4 99.1(4)
C3 Ru1 C4 37.4(3)
C1 Ru1 C4 62.0(3)
C5 Ru1 C4 36.7(3)
C11 Ru1 C2 129.2(4)
C12 Ru1 C2 137.5(4)
C3 Ru1 C2 37.0(3)
C1 Ru1 C2 36.7(3)
C5 Ru1 C2 61.8(3)
C4 Ru1 C2 61.7(3)
C11 Ru1 Ge1 84.9(3)
C12 Ru1 Ge1 86.3(3)
C3 Ru1 Ge1 103.7(3)
C1 Ru1 Ge1 109.1(2)
C5 Ru1 Ge1 146.5(2)
C4 Ru1 Ge1 140.9(3)
C2 Ru1 Ge1 88.3(2)
C23 Ru2 C24 92.1(5)
C23 Ru2 C14 157.9(4)
C24 Ru2 C14 98.8(4)
C23 Ru2 C17 106.7(4)
C24 Ru2 C17 160.2(4)
C14 Ru2 C17 61.3(3)
C23 Ru2 C16 97.8(4)
C24 Ru2 C16 135.6(4)
C14 Ru2 C16 61.1(3)
C17 Ru2 C16 37.4(3)
C23 Ru2 C15 121.8(4)
C24 Ru2 C15 103.5(4)
C14 Ru2 C15 36.8(3)
C17 Ru2 C15 61.5(3)
C16 Ru2 C15 36.2(3)
C23 Ru2 C13 141.0(4)
C24 Ru2 C13 126.2(4)
C14 Ru2 C13 37.0(3)
C17 Ru2 C13 36.7(3)
C16 Ru2 C13 61.6(3)
C15 Ru2 C13 61.6(3)
C23 Ru2 Ge2 85.1(3)
C24 Ru2 Ge2 85.0(3)
C14 Ru2 Ge2 114.8(3)
C17 Ru2 Ge2 102.4(3)
C16 Ru2 Ge2 138.8(3)
C15 Ru2 Ge2 150.8(3)
C13 Ru2 Ge2 90.6(2)
C36 Ru3 C35 93.5(5)
C36 Ru3 C29 160.2(4)
C35 Ru3 C29 101.9(5)
C36 Ru3 C26 100.9(4)
C35 Ru3 C26 161.4(4)
C29 Ru3 C26 61.6(3)
C36 Ru3 C27 98.5(4)
C35 Ru3 C27 129.0(4)
C29 Ru3 C27 62.1(3)
C26 Ru3 C27 37.4(3)
C36 Ru3 C25 132.4(4)
C35 Ru3 C25 133.3(5)
C29 Ru3 C25 36.7(3)
C26 Ru3 C25 36.6(3)
C27 Ru3 C25 61.7(3)
C36 Ru3 C28 127.5(4)
C35 Ru3 C28 100.3(4)
C29 Ru3 C28 37.7(3)
C26 Ru3 C28 61.5(3)
C27 Ru3 C28 36.5(3)
C25 Ru3 C28 61.6(3)
C36 Ru3 Ge3 86.4(3)
C35 Ru3 Ge3 85.6(3)
C29 Ru3 Ge3 106.9(2)
C26 Ru3 Ge3 106.9(2)
C27 Ru3 Ge3 144.2(2)
C25 Ru3 Ge3 88.9(2)
C28 Ru3 Ge3 144.5(2)
C48 Ru4 C47 93.6(5)
C48 Ru4 C40 100.8(4)
C47 Ru4 C40 160.4(4)
C48 Ru4 C37 161.1(4)
C47 Ru4 C37 101.6(4)
C40 Ru4 C37 61.9(3)
C48 Ru4 C38 129.7(4)
C47 Ru4 C38 98.6(4)
C40 Ru4 C38 61.9(3)
C37 Ru4 C38 37.2(3)
C48 Ru4 C39 99.8(4)
C47 Ru4 C39 127.3(4)
C40 Ru4 C39 37.2(3)
C37 Ru4 C39 62.0(3)
C38 Ru4 C39 37.0(3)
C48 Ru4 C41 131.8(4)
C47 Ru4 C41 133.9(5)
C40 Ru4 C41 36.7(3)
C37 Ru4 C41 36.8(3)
C38 Ru4 C41 61.5(3)
C39 Ru4 C41 61.4(3)
C48 Ru4 Ge4 86.0(3)
C47 Ru4 Ge4 86.2(3)
C40 Ru4 Ge4 107.8(3)
C37 Ru4 Ge4 105.9(3)
C38 Ru4 Ge4 143.1(3)
C39 Ru4 Ge4 145.0(3)
C41 Ru4 Ge4 88.9(2)

loop_
_geom_bond_atom_site_label_1
_geom_bond_atom_site_label_2
_geom_bond_distance
C1 C2 1.417(12)
C1 C5 1.443(12)
C1 C7 1.498(12)
C1 Ru1 2.228(8)
C2 C3 1.428(12)
C2 C8 1.498(11)
C2 Ru1 2.267(8)
C3 C4 1.440(13)
C3 C9 1.504(13)
C3 Ru1 2.225(9)
C4 C5 1.419(12)
C4 C10 1.501(12)
C4 Ru1 2.265(9)
C5 C6 1.502(12)
C5 Ru1 2.248(8)
C6 H6A 0.9600
C6 H6B 0.9600
C6 H6C 0.9600
C7 H7A 0.9600
C7 H7B 0.9600
C7 H7C 0.9600
C8 H8A 0.9600
C8 H8B 0.9600
C8 H8C 0.9600
C9 H9A 0.9600
C9 H9B 0.9600
C9 H9C 0.9600
C10 H10A 0.9600
C10 H10B 0.9600
C10 H10C 0.9600
C11 O2 1.152(11)
C11 Ru1 1.850(12)
C12 O1 1.155(10)
C12 Ru1 1.865(10)
C13 C17 1.415(12)
C13 C14 1.424(11)
C13 C19 1.505(12)
C13 Ru2 2.262(8)
C14 C15 1.417(12)
C14 C20 1.515(12)
C14 Ru2 2.231(9)
C15 C16 1.401(13)
C15 C21 1.497(12)
C15 Ru2 2.257(8)
C16 C17 1.436(12)
C16 C22 1.510(13)
C16 Ru2 2.249(9)
C17 C18 1.516(12)
C17 Ru2 2.233(9)
C18 H18A 0.9600
C18 H18B 0.9600
C18 H18C 0.9600
C19 H19A 0.9600
C19 H19B 0.9600
C19 H19C 0.9600
C20 H20A 0.9600
C20 H20B 0.9600
C20 H20C 0.9600
C21 H21A 0.9600
C21 H21B 0.9600
C21 H21C 0.9600
C22 H22A 0.9600
C22 H22B 0.9600
C22 H22C 0.9600
C23 O3 1.144(11)
C23 Ru2 1.871(12)
C24 O4 1.130(11)
C24 Ru2 1.892(11)
C25 C26 1.413(12)
C25 C29 1.415(12)
C25 C31 1.500(12)
C25 Ru3 2.263(9)
C26 C27 1.439(11)
C26 C32 1.498(12)
C26 Ru3 2.239(8)
C27 C28 1.416(12)
C27 C33 1.500(12)
C27 Ru3 2.254(8)
C28 C29 1.452(12)
C28 C34 1.510(12)
C28 Ru3 2.267(8)
C29 C30 1.503(13)
C29 Ru3 2.230(9)
C30 H30A 0.9600
C30 H30B 0.9600
C30 H30C 0.9600
C31 H31A 0.9600
C31 H31B 0.9600
C31 H31C 0.9600
C32 H32A 0.9600
C32 H32B 0.9600
C32 H32C 0.9600
C33 H33A 0.9600
C33 H33B 0.9600
C33 H33C 0.9600
C34 H34A 0.9600
C34 H34B 0.9600
C34 H34C 0.9600
C35 O6 1.141(12)
C35 Ru3 1.879(12)
C36 O5 1.145(12)
C36 Ru3 1.865(12)
C37 C41 1.426(12)
C37 C38 1.429(13)
C37 C42 1.498(13)
C37 Ru4 2.236(9)
C38 C39 1.427(12)
C38 C43 1.515(12)
C38 Ru4 2.243(9)
C39 C40 1.428(12)
C39 C44 1.506(13)
C39 Ru4 2.250(9)
C40 C41 1.420(12)
C40 C45 1.508(12)
C40 Ru4 2.229(9)
C41 C46 1.497(12)
C41 Ru4 2.280(9)
C42 H42A 0.9600
C42 H42B 0.9600
C42 H42C 0.9600
C43 H43A 0.9600
C43 H43B 0.9600
C43 H43C 0.9600
C44 H44A 0.9600
C44 H44B 0.9600
C44 H44C 0.9600
C45 H45A 0.9600
C45 H45B 0.9600
C45 H45C 0.9600
C46 H46A 0.9600
C46 H46B 0.9600
C46 H46C 0.9600
C47 O7 1.127(12)
C47 Ru4 1.882(12)
C48 O8 1.146(11)
C48 Ru4 1.869(11)
C49 C50 1.4236
C49 H49A 0.9600
C49 H49B 0.9600
C49 H49C 0.9600
C50 C51 1.3900
C50 C55 1.3900
C51 C52 1.3900
C51 H51 0.9300
C52 C53 1.3900
C52 H52 0.9300
C53 C54 1.3900
C53 H53 0.9300
C54 C55 1.3900
C54 H54 0.9300
C55 H55 0.9300
C56 C57 1.3976
C56 H56A 0.9600
C56 H56B 0.9600
C56 H56C 0.9600
C57 C58 1.3900
C57 C62 1.3900
C58 C59 1.3900
C58 H58 0.9300
C59 C60 1.3900
C59 H59 0.9300
C60 C61 1.3900
C60 H60 0.9300
C61 C62 1.3900
C61 H61 0.9300
C62 H62 0.9300
O9 Ge2 1.787(5)
O9 Ge1 1.798(5)
O10 Ge2 1.797(5)
O10 Ge3 1.797(5)
O11 Ge4 1.790(5)
O11 Ge3 1.793(5)
O12 Ge1 1.795(5)
O12 Ge4 1.797(5)
O13 Ge3 1.786(5)
O13 Ge1 1.793(5)
O14 Ge4 1.786(5)
O14 Ge2 1.795(5)
Ge1 Ru1 2.3960(11)
Ge2 Ru2 2.4042(11)
Ge3 Ru3 2.3993(11)
Ge4 Ru4 2.4021(11)

loop_
_geom_torsion_atom_site_label_1
_geom_torsion_atom_site_label_2
_geom_torsion_atom_site_label_3
_geom_torsion_atom_site_label_4
_geom_torsion
C5 C1 C2 C3 -3.8(9)
C7 C1 C2 C3 -176.8(8)
Ru1 C1 C2 C3 60.0(6)
C5 C1 C2 C8 172.4(7)
C7 C1 C2 C8 -0.6(14)
Ru1 C1 C2 C8 -123.8(8)
C5 C1 C2 Ru1 -63.8(6)
C7 C1 C2 Ru1 123.2(9)
C1 C2 C3 C4 4.6(10)
C8 C2 C3 C4 -171.6(7)
Ru1 C2 C3 C4 64.8(6)
C1 C2 C3 C9 178.2(8)
C8 C2 C3 C9 2.0(14)
Ru1 C2 C3 C9 -121.6(9)
C1 C2 C3 Ru1 -60.2(6)
C8 C2 C3 Ru1 123.6(8)
C2 C3 C4 C5 -3.7(10)
C9 C3 C4 C5 -177.2(8)
Ru1 C3 C4 C5 61.3(6)
C2 C3 C4 C10 174.2(8)
C9 C3 C4 C10 0.7(14)
Ru1 C3 C4 C10 -120.8(9)
C2 C3 C4 Ru1 -65.0(6)
C9 C3 C4 Ru1 121.5(9)
C3 C4 C5 C1 1.3(9)
C10 C4 C5 C1 -176.6(8)
Ru1 C4 C5 C1 61.9(6)
C3 C4 C5 C6 175.9(8)
C10 C4 C5 C6 -2.0(15)
Ru1 C4 C5 C6 -123.6(9)
C3 C4 C5 Ru1 -60.5(6)
C10 C4 C5 Ru1 121.6(9)
C2 C1 C5 C4 1.5(9)
C7 C1 C5 C4 174.7(8)
Ru1 C1 C5 C4 -63.1(6)
C2 C1 C5 C6 -173.1(8)
C7 C1 C5 C6 0.1(14)
Ru1 C1 C5 C6 122.4(9)
C2 C1 C5 Ru1 64.6(6)
C7 C1 C5 Ru1 -122.3(9)
C17 C13 C14 C15 -2.3(10)
C19 C13 C14 C15 171.9(8)
Ru2 C13 C14 C15 -63.9(6)
C17 C13 C14 C20 -175.5(9)
C19 C13 C14 C20 -1.3(14)
Ru2 C13 C14 C20 122.9(9)
C17 C13 C14 Ru2 61.6(6)
C19 C13 C14 Ru2 -124.2(9)
C13 C14 C15 C16 1.6(10)
C20 C14 C15 C16 174.8(9)
Ru2 C14 C15 C16 -62.3(6)
C13 C14 C15 C21 -174.0(9)
C20 C14 C15 C21 -0.8(15)
Ru2 C14 C15 C21 122.0(9)
C13 C14 C15 Ru2 64.0(6)
C20 C14 C15 Ru2 -122.8(9)
C14 C15 C16 C17 -0.3(10)
C21 C15 C16 C17 175.5(8)
Ru2 C15 C16 C17 -62.0(6)
C14 C15 C16 C22 -178.0(9)
C21 C15 C16 C22 -2.3(15)
Ru2 C15 C16 C22 120.3(10)
C14 C15 C16 Ru2 61.7(6)
C21 C15 C16 Ru2 -122.6(9)
C14 C13 C17 C16 2.2(9)
C19 C13 C17 C16 -172.2(8)
Ru2 C13 C17 C16 63.6(6)
C14 C13 C17 C18 175.9(8)
C19 C13 C17 C18 1.6(14)
Ru2 C13 C17 C18 -122.6(9)
C14 C13 C17 Ru2 -61.4(6)
C19 C13 C17 Ru2 124.2(8)
C15 C16 C17 C13 -1.2(10)
C22 C16 C17 C13 176.6(8)
Ru2 C16 C17 C13 -64.1(6)
C15 C16 C17 C18 -174.7(9)
C22 C16 C17 C18 3.1(14)
Ru2 C16 C17 C18 122.3(9)
C15 C16 C17 Ru2 62.9(6)
C22 C16 C17 Ru2 -119.2(9)
C29 C25 C26 C27 2.4(10)
C31 C25 C26 C27 -171.0(8)
Ru3 C25 C26 C27 63.3(6)
C29 C25 C26 C32 177.4(8)
C31 C25 C26 C32 3.9(14)
Ru3 C25 C26 C32 -121.8(9)
C29 C25 C26 Ru3 -60.8(6)
C31 C25 C26 Ru3 125.7(8)
C25 C26 C27 C28 -0.4(9)
C32 C26 C27 C28 -175.3(8)
Ru3 C26 C27 C28 63.3(6)
C25 C26 C27 C33 176.1(8)
C32 C26 C27 C33 1.1(14)
Ru3 C26 C27 C33 -120.2(8)
C25 C26 C27 Ru3 -63.7(6)
C32 C26 C27 Ru3 121.3(9)
C26 C27 C28 C29 -1.7(10)
C33 C27 C28 C29 -178.2(8)
Ru3 C27 C28 C29 60.6(6)
C26 C27 C28 C34 176.9(8)
C33 C27 C28 C34 0.4(15)
Ru3 C27 C28 C34 -120.8(9)
C26 C27 C28 Ru3 -62.4(6)
C33 C27 C28 Ru3 121.2(9)
C26 C25 C29 C28 -3.5(10)
C31 C25 C29 C28 170.0(8)
Ru3 C25 C29 C28 -64.6(6)
C26 C25 C29 C30 -176.2(9)
C31 C25 C29 C30 -2.7(14)
Ru3 C25 C29 C30 122.8(9)
C26 C25 C29 Ru3 61.1(6)
C31 C25 C29 Ru3 -125.5(8)
C27 C28 C29 C25 3.2(10)
C34 C28 C29 C25 -175.4(8)
Ru3 C28 C29 C25 64.8(6)
C27 C28 C29 C30 175.8(9)
C34 C28 C29 C30 -2.9(16)
Ru3 C28 C29 C30 -122.7(10)
C27 C28 C29 Ru3 -61.6(6)
C34 C28 C29 Ru3 119.8(9)
C41 C37 C38 C39 2.1(10)
C42 C37 C38 C39 175.9(10)
Ru4 C37 C38 C39 -62.7(6)
C41 C37 C38 C43 -174.6(9)
C42 C37 C38 C43 -0.8(16)
Ru4 C37 C38 C43 120.7(9)
C41 C37 C38 Ru4 64.7(6)
C42 C37 C38 Ru4 -121.4(10)
C37 C38 C39 C40 0.6(10)
C43 C38 C39 C40 177.2(9)
Ru4 C38 C39 C40 -61.7(6)
C37 C38 C39 C44 -177.3(9)
C43 C38 C39 C44 -0.6(16)
Ru4 C38 C39 C44 120.5(10)
C37 C38 C39 Ru4 62.2(7)
C43 C38 C39 Ru4 -121.1(10)
C38 C39 C40 C41 -3.0(10)
C44 C39 C40 C41 174.9(9)
Ru4 C39 C40 C41 -65.1(6)
C38 C39 C40 C45 -176.9(9)
C44 C39 C40 C45 1.0(15)
Ru4 C39 C40 C45 121.0(9)
C38 C39 C40 Ru4 62.1(6)
C44 C39 C40 Ru4 -120.0(9)
C39 C40 C41 C37 4.3(10)
C45 C40 C41 C37 178.3(8)
Ru4 C40 C41 C37 -59.9(6)
C39 C40 C41 C46 -170.9(8)
C45 C40 C41 C46 3.1(15)
Ru4 C40 C41 C46 124.9(9)
C39 C40 C41 Ru4 64.2(6)
C45 C40 C41 Ru4 -121.8(9)
C38 C37 C41 C40 -3.9(10)
C42 C37 C41 C40 -178.0(9)
Ru4 C37 C41 C40 59.8(6)
C38 C37 C41 C46 171.4(8)
C42 C37 C41 C46 -2.7(14)
Ru4 C37 C41 C46 -125.0(9)
C38 C37 C41 Ru4 -63.7(6)
C42 C37 C41 Ru4 122.2(10)
C55 C50 C51 C52 0.0
C49 C50 C51 C52 176.6
C50 C51 C52 C53 0.0
C51 C52 C53 C54 0.0
C52 C53 C54 C55 0.0
C53 C54 C55 C50 0.0
C51 C50 C55 C54 0.0
C49 C50 C55 C54 -176.4
C62 C57 C58 C59 0.0
C56 C57 C58 C59 -175.9
C57 C58 C59 C60 0.0
C58 C59 C60 C61 0.0
C59 C60 C61 C62 0.0
C60 C61 C62 C57 0.0
C58 C57 C62 C61 0.0
C56 C57 C62 C61 176.7
Ge3 O13 Ge1 O12 54.7(4)
Ge3 O13 Ge1 O9 -54.7(4)
Ge3 O13 Ge1 Ru1 -177.9(2)
Ge4 O12 Ge1 O13 -55.3(4)
Ge4 O12 Ge1 O9 53.9(3)
Ge4 O12 Ge1 Ru1 177.98(19)
Ge2 O9 Ge1 O13 54.4(4)
Ge2 O9 Ge1 O12 -55.0(4)
Ge2 O9 Ge1 Ru1 178.8(2)
Ge1 O9 Ge2 O14 54.9(4)
Ge1 O9 Ge2 O10 -54.4(4)
Ge1 O9 Ge2 Ru2 179.0(2)
Ge4 O14 Ge2 O9 -54.6(4)
Ge4 O14 Ge2 O10 54.5(4)
Ge4 O14 Ge2 Ru2 -178.8(2)
Ge3 O10 Ge2 O9 54.6(4)
Ge3 O10 Ge2 O14 -54.2(4)
Ge3 O10 Ge2 Ru2 -179.8(2)
Ge1 O13 Ge3 O11 -54.1(4)
Ge1 O13 Ge3 O10 55.3(4)
Ge1 O13 Ge3 Ru3 -177.1(2)
Ge4 O11 Ge3 O13 54.8(4)
Ge4 O11 Ge3 O10 -54.6(4)
Ge4 O11 Ge3 Ru3 177.4(2)
Ge2 O10 Ge3 O13 -55.1(4)
Ge2 O10 Ge3 O11 54.3(4)
Ge2 O10 Ge3 Ru3 -180.0(2)
Ge2 O14 Ge4 O11 -54.4(4)
Ge2 O14 Ge4 O12 54.6(4)
Ge2 O14 Ge4 Ru4 -178.1(2)
Ge3 O11 Ge4 O14 54.5(4)
Ge3 O11 Ge4 O12 -55.3(4)
Ge3 O11 Ge4 Ru4 177.3(2)
Ge1 O12 Ge4 O14 -53.9(3)
Ge1 O12 Ge4 O11 55.4(3)
Ge1 O12 Ge4 Ru4 -178.86(19)
